data_4127932
loop_
_publ_author_name
'Shepard, Scott M.'
'Cummins, Christopher C.'

_publ_section_title
;
 Functionalization of Intact Trimetaphosphate: A Triphosphorylating
 Reagent for C, N, and O Nucleophiles.
;
_journal_issue 5
_journal_name_full 'Journal of the American Chemical Society'
_journal_page_first 1852
_journal_page_last 1856
_journal_paper_doi 10.1021/jacs.8b12204
_journal_volume 141
_journal_year 2019
_chemical_formula_sum 'C44 H52 N3 O8 P5'
_chemical_formula_weight 905.74
_chemical_name_common (PPN)(H2NEt2)(P3O8NEt2)
_space_group_crystal_system monoclinic
_space_group_IT_number 14
_space_group_name_Hall '-P 2yn'
_space_group_name_H-M_alt 'P 1 21/n 1'
_symmetry_space_group_name_Hall '-P 2yn'
_symmetry_space_group_name_H-M 'P 1 21/n 1'
_atom_sites_solution_hydrogens mixed
_atom_sites_solution_primary direct
_atom_sites_solution_secondary difmap
_audit_creation_method SHELXL-2017/1
_cell_angle_alpha 90
_cell_angle_beta 93.551(2)
_cell_angle_gamma 90
_cell_formula_units_Z 4
_cell_length_a 8.8510(6)
_cell_length_b 33.631(2)
_cell_length_c 14.7539(7)
_cell_measurement_reflns_used 9448
_cell_measurement_temperature 100(2)
_cell_measurement_theta_max 30.61
_cell_measurement_theta_min 2.39
_cell_volume 4383.3(4)
_computing_cell_refinement 'Bruker SAINT'
_computing_data_collection 'Bruker APEX2'
_computing_data_reduction 'Bruker SAINT'
_computing_molecular_graphics 'Bruker SHELXTL'
_computing_publication_material 'Bruker SHELXTL'
_computing_structure_refinement 'SHELXL-2017/1 (Sheldrick, 2017)'
_computing_structure_solution 'SHELXS-97 (Sheldrick 2008)'
_diffrn_ambient_temperature 100(2)
_diffrn_detector_area_resol_mean 8.3
_diffrn_measured_fraction_theta_full 1.000
_diffrn_measured_fraction_theta_max 0.998
_diffrn_measurement_device_type 'Bruker APEX-II CCD'
_diffrn_measurement_method '\f and \w scans'
_diffrn_radiation_type MoK\a
_diffrn_radiation_wavelength 0.71073
_diffrn_reflns_av_R_equivalents 0.0351
_diffrn_reflns_av_unetI/netI 0.0154
_diffrn_reflns_Laue_measured_fraction_full 1.000
_diffrn_reflns_Laue_measured_fraction_max 0.998
_diffrn_reflns_limit_h_max 12
_diffrn_reflns_limit_h_min -12
_diffrn_reflns_limit_k_max 48
_diffrn_reflns_limit_k_min -48
_diffrn_reflns_limit_l_max 21
_diffrn_reflns_limit_l_min -21
_diffrn_reflns_number 170934
_diffrn_reflns_point_group_measured_fraction_full 1.000
_diffrn_reflns_point_group_measured_fraction_max 0.998
_diffrn_reflns_theta_full 25.242
_diffrn_reflns_theta_max 30.589
_diffrn_reflns_theta_min 1.211
_diffrn_source 'I\mS micro-focus sealed tube, multilayer optics'
_exptl_absorpt_coefficient_mu 0.265
_exptl_absorpt_correction_type multi-scan
_exptl_absorpt_process_details 'SADABS (Sheldrick, 2009)'
_exptl_crystal_colour colourless
_exptl_crystal_density_diffrn 1.369
_exptl_crystal_density_method 'not measured'
_exptl_crystal_description needle
_exptl_crystal_F_000 1896
_exptl_crystal_size_max 0.250
_exptl_crystal_size_mid 0.150
_exptl_crystal_size_min 0.147
_exptl_transmission_factor_max 0.7461
_exptl_transmission_factor_min 0.7039
_refine_diff_density_max 0.465
_refine_diff_density_min -0.416
_refine_diff_density_rms 0.057
_refine_ls_extinction_method none
_refine_ls_goodness_of_fit_ref 1.061
_refine_ls_hydrogen_treatment mixed
_refine_ls_matrix_type full
_refine_ls_number_parameters 551
_refine_ls_number_reflns 13451
_refine_ls_number_restraints 2
_refine_ls_restrained_S_all 1.061
_refine_ls_R_factor_all 0.0394
_refine_ls_R_factor_gt 0.0346
_refine_ls_shift/su_max 0.003
_refine_ls_shift/su_mean 0.000
_refine_ls_structure_factor_coef Fsqd
_refine_ls_weighting_details 'w=1/[\s^2^(Fo^2^)+(0.0352P)^2^+3.2315P] where P=(Fo^2^+2Fc^2^)/3'
_refine_ls_weighting_scheme calc
_refine_ls_wR_factor_gt 0.0853
_refine_ls_wR_factor_ref 0.0886
_reflns_Friedel_coverage 0.000
_reflns_number_gt 12206
_reflns_number_total 13451
_reflns_threshold_expression 'I > 2\s(I)'
_cod_data_source_file ja8b12204_si_004.cif
_cod_data_source_block 9
_cod_database_code 4127932
_shelx_shelxl_version_number 2017/1
_shelx_space_group_comment
; 
The symmetry employed for this shelxl refinement is uniquely defined 
by the following loop, which should always be used as a source of 
symmetry information in preference to the above space-group names. 
They are only intended as comments. 
;
_shelx_estimated_absorpt_t_min 0.937
_shelx_estimated_absorpt_t_max 0.962

loop_
_space_group_symop_operation_xyz
'x, y, z'
'-x+1/2, y+1/2, -z+1/2'
'-x, -y, -z'
'x-1/2, -y-1/2, z-1/2'

loop_
_atom_site_label
_atom_site_type_symbol
_atom_site_fract_x
_atom_site_fract_y
_atom_site_fract_z
_atom_site_U_iso_or_equiv
_atom_site_adp_type
_atom_site_occupancy
_atom_site_site_symmetry_order
_atom_site_calc_flag
_atom_site_refinement_flags_posn
_atom_site_refinement_flags_adp
P5 P 0.60670(3) 0.67047(2) 0.69093(2) 0.00961(5) Uani 1 1 d . .
P4 P 0.61183(3) 0.58332(2) 0.65711(2) 0.01120(6) Uani 1 1 d . .
P3 P 1.00638(3) 0.66514(2) 0.19555(2) 0.01346(6) Uani 1 1 d . .
P1 P 0.89379(4) 0.58897(2) 0.11284(2) 0.01529(6) Uani 1 1 d . .
P2 P 0.84960(3) 0.60694(2) 0.29870(2) 0.01461(6) Uani 1 1 d . .
O22 O 0.97755(10) 0.64060(3) 0.28703(6) 0.01653(16) Uani 1 1 d . .
O13 O 0.91971(11) 0.70270(3) 0.19173(7) 0.02057(18) Uani 1 1 d . .
O23 O 0.92678(11) 0.63554(3) 0.11866(6) 0.01718(17) Uani 1 1 d . .
O32 O 0.88390(11) 0.58654(3) 0.38571(7) 0.02253(19) Uani 1 1 d . .
O21 O 0.89466(10) 0.57665(3) 0.21656(6) 0.01736(17) Uani 1 1 d . .
O33 O 1.17168(11) 0.66538(3) 0.18476(8) 0.0262(2) Uani 1 1 d . .
O12 O 0.69764(11) 0.62322(3) 0.27286(7) 0.02261(19) Uani 1 1 d . .
O11 O 0.75511(12) 0.58112(3) 0.05657(8) 0.0273(2) Uani 1 1 d . .
N3 N 0.66305(11) 0.62598(3) 0.69260(7) 0.01396(18) Uani 1 1 d . .
N2 N 0.48193(12) 0.67298(3) 0.20118(7) 0.01623(19) Uani 1 1 d D .
H1 H 0.3796(16) 0.6672(5) 0.1952(12) 0.019 Uiso 1 1 d D U
H2 H 0.5365(18) 0.6510(4) 0.2188(11) 0.019 Uiso 1 1 d D U
N1 N 1.03970(13) 0.56563(3) 0.07744(7) 0.0194(2) Uani 1 1 d . .
C1 C 1.0436(2) 0.55450(5) -0.01838(10) 0.0300(3) Uani 1 1 d . .
H1A H 0.940650 0.546607 -0.041608 0.036 Uiso 1 1 calc R U
H1B H 1.110828 0.531180 -0.023489 0.036 Uiso 1 1 calc R U
C2 C 1.0993(2) 0.58795(6) -0.07687(11) 0.0410(4) Uani 1 1 d . .
H2A H 1.027510 0.610139 -0.077127 0.061 Uiso 1 1 calc R U
H2B H 1.107487 0.578331 -0.139080 0.061 Uiso 1 1 calc R U
H2C H 1.198782 0.596955 -0.052170 0.061 Uiso 1 1 calc R U
C3 C 1.18468(15) 0.56446(4) 0.13143(9) 0.0219(2) Uani 1 1 d . .
H3A H 1.182490 0.583982 0.181551 0.026 Uiso 1 1 calc R U
H3B H 1.267207 0.572136 0.092616 0.026 Uiso 1 1 calc R U
C4 C 1.21673(19) 0.52350(5) 0.17057(12) 0.0352(4) Uani 1 1 d . .
H4A H 1.134858 0.515752 0.208724 0.053 Uiso 1 1 calc R U
H4B H 1.312815 0.523932 0.207325 0.053 Uiso 1 1 calc R U
H4C H 1.223269 0.504298 0.121006 0.053 Uiso 1 1 calc R U
C5 C 0.53198(15) 0.68588(4) 0.11134(9) 0.0213(2) Uani 1 1 d . .
H5A H 0.643052 0.689796 0.115388 0.026 Uiso 1 1 calc R U
H5B H 0.483714 0.711583 0.094218 0.026 Uiso 1 1 calc R U
C6 C 0.48974(17) 0.65507(5) 0.03925(10) 0.0278(3) Uani 1 1 d . .
H6A H 0.541662 0.630006 0.054686 0.042 Uiso 1 1 calc R U
H6B H 0.520207 0.664477 -0.019774 0.042 Uiso 1 1 calc R U
H6C H 0.380021 0.650783 0.036219 0.042 Uiso 1 1 calc R U
C7 C 0.50271(15) 0.70421(4) 0.27262(9) 0.0199(2) Uani 1 1 d . .
H7A H 0.440213 0.727737 0.255252 0.024 Uiso 1 1 calc R U
H7B H 0.610080 0.712605 0.278406 0.024 Uiso 1 1 calc R U
C8 C 0.45646(15) 0.68801(4) 0.36247(9) 0.0214(2) Uani 1 1 d . .
H8A H 0.349782 0.680056 0.356680 0.032 Uiso 1 1 calc R U
H8B H 0.470465 0.708594 0.409250 0.032 Uiso 1 1 calc R U
H8C H 0.519190 0.664877 0.379690 0.032 Uiso 1 1 calc R U
C61 C 0.68062(12) 0.69314(3) 0.79496(7) 0.01114(18) Uani 1 1 d . .
C62 C 0.78475(13) 0.67207(4) 0.85161(8) 0.0144(2) Uani 1 1 d . .
H62 H 0.820236 0.646828 0.833356 0.017 Uiso 1 1 calc R U
C63 C 0.83631(14) 0.68812(4) 0.93472(8) 0.0180(2) Uani 1 1 d . .
H63 H 0.907461 0.673882 0.973108 0.022 Uiso 1 1 calc R U
C64 C 0.78390(14) 0.72495(4) 0.96167(8) 0.0185(2) Uani 1 1 d . .
H64 H 0.817953 0.735677 1.018896 0.022 Uiso 1 1 calc R U
C65 C 0.68168(14) 0.74609(4) 0.90493(8) 0.0173(2) Uani 1 1 d . .
H65 H 0.647193 0.771409 0.923348 0.021 Uiso 1 1 calc R U
C66 C 0.62925(13) 0.73051(3) 0.82129(8) 0.0142(2) Uani 1 1 d . .
H66 H 0.559525 0.745067 0.782618 0.017 Uiso 1 1 calc R U
C51 C 0.67519(12) 0.69710(3) 0.59572(7) 0.01149(19) Uani 1 1 d . .
C52 C 0.64699(13) 0.73792(3) 0.58572(8) 0.0144(2) Uani 1 1 d . .
H52 H 0.589702 0.751610 0.628258 0.017 Uiso 1 1 calc R U
C53 C 0.70365(14) 0.75823(4) 0.51292(9) 0.0179(2) Uani 1 1 d . .
H53 H 0.685250 0.785918 0.505869 0.021 Uiso 1 1 calc R U
C54 C 0.78724(14) 0.73811(4) 0.45035(8) 0.0197(2) Uani 1 1 d . .
H54 H 0.825195 0.752108 0.400666 0.024 Uiso 1 1 calc R U
C55 C 0.81527(14) 0.69766(4) 0.46036(8) 0.0187(2) Uani 1 1 d . .
H55 H 0.872340 0.684085 0.417533 0.022 Uiso 1 1 calc R U
C56 C 0.75991(13) 0.67696(4) 0.53305(8) 0.0148(2) Uani 1 1 d . .
H56 H 0.779508 0.649322 0.540083 0.018 Uiso 1 1 calc R U
C41 C 0.78101(13) 0.55563(3) 0.64041(8) 0.0135(2) Uani 1 1 d . .
C42 C 0.91749(14) 0.57005(4) 0.67982(9) 0.0173(2) Uani 1 1 d . .
H42 H 0.921272 0.595476 0.707906 0.021 Uiso 1 1 calc R U
C43 C 1.04841(14) 0.54705(4) 0.67793(9) 0.0204(2) Uani 1 1 d . .
H43 H 1.141128 0.556674 0.705527 0.024 Uiso 1 1 calc R U
C44 C 1.04341(14) 0.51016(4) 0.63581(9) 0.0200(2) Uani 1 1 d . .
H44 H 1.132682 0.494536 0.634670 0.024 Uiso 1 1 calc R U
C45 C 0.90811(15) 0.49604(4) 0.59532(9) 0.0195(2) Uani 1 1 d . .
H45 H 0.905574 0.471004 0.565467 0.023 Uiso 1 1 calc R U
C46 C 0.77643(14) 0.51836(4) 0.59827(9) 0.0173(2) Uani 1 1 d . .
H46 H 0.683569 0.508334 0.571742 0.021 Uiso 1 1 calc R U
C21 C 0.40475(12) 0.67720(3) 0.69077(7) 0.01181(19) Uani 1 1 d . .
C22 C 0.33413(14) 0.66936(4) 0.77115(8) 0.0194(2) Uani 1 1 d . .
H22 H 0.393128 0.661663 0.824234 0.023 Uiso 1 1 calc R U
C23 C 0.17802(15) 0.67280(5) 0.77354(9) 0.0244(3) Uani 1 1 d . .
H23 H 0.130463 0.667764 0.828367 0.029 Uiso 1 1 calc R U
C24 C 0.09164(14) 0.68360(5) 0.69572(10) 0.0240(3) Uani 1 1 d . .
H24 H -0.015073 0.686062 0.697406 0.029 Uiso 1 1 calc R U
C25 C 0.16055(15) 0.69079(5) 0.61573(10) 0.0264(3) Uani 1 1 d . .
H25 H 0.100769 0.697886 0.562493 0.032 Uiso 1 1 calc R U
C26 C 0.31709(14) 0.68768(4) 0.61277(8) 0.0191(2) Uani 1 1 d . .
H26 H 0.363941 0.692696 0.557691 0.023 Uiso 1 1 calc R U
C31 C 0.51686(13) 0.55688(3) 0.74338(8) 0.0138(2) Uani 1 1 d . .
C32 C 0.54091(15) 0.56858(4) 0.83426(8) 0.0181(2) Uani 1 1 d . .
H32 H 0.597784 0.591894 0.849156 0.022 Uiso 1 1 calc R U
C33 C 0.48135(16) 0.54600(4) 0.90287(9) 0.0227(3) Uani 1 1 d . .
H33 H 0.497392 0.553978 0.964487 0.027 Uiso 1 1 calc R U
C34 C 0.39856(15) 0.51185(4) 0.88111(10) 0.0239(3) Uani 1 1 d . .
H34 H 0.358182 0.496506 0.927955 0.029 Uiso 1 1 calc R U
C35 C 0.37455(15) 0.50005(4) 0.79108(10) 0.0224(3) Uani 1 1 d . .
H35 H 0.317572 0.476718 0.776543 0.027 Uiso 1 1 calc R U
C36 C 0.43399(14) 0.52240(4) 0.72207(9) 0.0176(2) Uani 1 1 d . .
H36 H 0.418149 0.514198 0.660602 0.021 Uiso 1 1 calc R U
C11 C 0.49038(13) 0.58311(3) 0.55517(8) 0.0140(2) Uani 1 1 d . .
C12 C 0.33672(14) 0.59206(4) 0.56198(8) 0.0167(2) Uani 1 1 d . .
H12 H 0.297778 0.595633 0.619996 0.020 Uiso 1 1 calc R U
C13 C 0.24134(15) 0.59569(4) 0.48399(9) 0.0212(2) Uani 1 1 d . .
H13 H 0.137480 0.602033 0.488501 0.025 Uiso 1 1 calc R U
C14 C 0.29861(16) 0.59002(4) 0.39949(9) 0.0229(3) Uani 1 1 d . .
H14 H 0.233201 0.592136 0.346181 0.028 Uiso 1 1 calc R U
C15 C 0.45059(16) 0.58127(4) 0.39219(9) 0.0220(3) Uani 1 1 d . .
H15 H 0.488432 0.577449 0.333953 0.026 Uiso 1 1 calc R U
C16 C 0.54827(14) 0.57804(4) 0.46984(8) 0.0176(2) Uani 1 1 d . .
H16 H 0.652644 0.572479 0.464794 0.021 Uiso 1 1 calc R U

loop_
_atom_site_aniso_label
_atom_site_aniso_U_11
_atom_site_aniso_U_22
_atom_site_aniso_U_33
_atom_site_aniso_U_23
_atom_site_aniso_U_13
_atom_site_aniso_U_12
P5 0.00859(12) 0.00975(12) 0.01039(12) -0.00023(9) -0.00026(9) 0.00049(9)
P4 0.01010(12) 0.01010(12) 0.01332(12) -0.00031(9) 0.00006(9) -0.00030(9)
P3 0.01132(13) 0.01231(13) 0.01670(13) 0.00098(10) 0.00047(10) -0.00170(10)
P1 0.01507(14) 0.01329(13) 0.01708(14) -0.00190(10) -0.00249(10) 0.00087(10)
P2 0.01320(13) 0.01443(13) 0.01659(14) 0.00343(10) 0.00398(10) 0.00251(10)
O22 0.0189(4) 0.0165(4) 0.0140(4) 0.0005(3) -0.0004(3) -0.0022(3)
O13 0.0211(4) 0.0121(4) 0.0283(5) 0.0006(3) -0.0002(4) 0.0001(3)
O23 0.0237(4) 0.0136(4) 0.0139(4) 0.0009(3) -0.0019(3) -0.0005(3)
O32 0.0224(5) 0.0250(5) 0.0209(4) 0.0097(4) 0.0067(3) 0.0067(4)
O21 0.0200(4) 0.0125(4) 0.0200(4) 0.0012(3) 0.0040(3) 0.0003(3)
O33 0.0126(4) 0.0303(5) 0.0361(6) 0.0055(4) 0.0033(4) -0.0028(4)
O12 0.0152(4) 0.0258(5) 0.0273(5) 0.0076(4) 0.0051(3) 0.0058(3)
O11 0.0211(5) 0.0259(5) 0.0334(5) -0.0086(4) -0.0106(4) 0.0003(4)
N3 0.0133(4) 0.0104(4) 0.0178(4) -0.0011(3) -0.0020(3) 0.0008(3)
N2 0.0123(4) 0.0189(5) 0.0173(5) 0.0010(4) -0.0002(3) 0.0009(4)
N1 0.0215(5) 0.0216(5) 0.0148(5) -0.0029(4) -0.0010(4) 0.0069(4)
C1 0.0400(8) 0.0315(7) 0.0180(6) -0.0080(5) -0.0013(5) 0.0112(6)
C2 0.0538(11) 0.0491(10) 0.0208(7) 0.0088(7) 0.0082(7) 0.0229(9)
C3 0.0197(6) 0.0260(6) 0.0200(6) -0.0008(5) 0.0009(4) 0.0061(5)
C4 0.0271(7) 0.0377(9) 0.0404(9) 0.0154(7) 0.0001(6) 0.0106(6)
C5 0.0160(5) 0.0302(7) 0.0177(6) 0.0056(5) 0.0000(4) -0.0009(5)
C6 0.0225(6) 0.0410(8) 0.0197(6) -0.0010(5) 0.0005(5) 0.0019(6)
C7 0.0203(6) 0.0171(5) 0.0223(6) -0.0014(4) -0.0002(4) -0.0004(4)
C8 0.0198(6) 0.0241(6) 0.0204(6) -0.0027(5) 0.0015(4) 0.0018(5)
C61 0.0100(4) 0.0128(5) 0.0105(4) -0.0004(3) 0.0002(3) -0.0010(4)
C62 0.0133(5) 0.0154(5) 0.0143(5) 0.0012(4) -0.0009(4) 0.0007(4)
C63 0.0164(5) 0.0230(6) 0.0139(5) 0.0020(4) -0.0035(4) -0.0019(4)
C64 0.0186(5) 0.0242(6) 0.0125(5) -0.0031(4) 0.0002(4) -0.0062(5)
C65 0.0176(5) 0.0177(5) 0.0167(5) -0.0053(4) 0.0026(4) -0.0022(4)
C66 0.0137(5) 0.0144(5) 0.0146(5) -0.0014(4) 0.0003(4) 0.0002(4)
C51 0.0097(4) 0.0136(5) 0.0111(4) -0.0008(4) 0.0001(3) -0.0005(4)
C52 0.0143(5) 0.0138(5) 0.0153(5) 0.0005(4) 0.0020(4) 0.0001(4)
C53 0.0167(5) 0.0172(5) 0.0198(6) 0.0047(4) 0.0006(4) -0.0026(4)
C54 0.0163(5) 0.0276(6) 0.0155(5) 0.0038(4) 0.0025(4) -0.0059(5)
C55 0.0141(5) 0.0271(6) 0.0152(5) -0.0036(4) 0.0039(4) -0.0023(4)
C56 0.0118(5) 0.0171(5) 0.0157(5) -0.0033(4) 0.0014(4) 0.0002(4)
C41 0.0119(5) 0.0119(5) 0.0167(5) -0.0004(4) 0.0018(4) 0.0006(4)
C42 0.0136(5) 0.0148(5) 0.0236(6) -0.0036(4) 0.0019(4) 0.0000(4)
C43 0.0122(5) 0.0209(6) 0.0282(6) -0.0033(5) 0.0013(4) 0.0000(4)
C44 0.0152(5) 0.0186(6) 0.0268(6) -0.0006(5) 0.0054(4) 0.0041(4)
C45 0.0190(6) 0.0134(5) 0.0266(6) -0.0039(4) 0.0046(5) 0.0020(4)
C46 0.0153(5) 0.0152(5) 0.0215(6) -0.0033(4) 0.0014(4) -0.0008(4)
C21 0.0099(4) 0.0123(5) 0.0132(5) 0.0008(4) -0.0003(4) -0.0002(4)
C22 0.0134(5) 0.0318(7) 0.0129(5) 0.0028(4) 0.0004(4) -0.0020(5)
C23 0.0136(5) 0.0408(8) 0.0191(6) 0.0034(5) 0.0044(4) -0.0028(5)
C24 0.0102(5) 0.0345(7) 0.0273(7) 0.0079(5) 0.0020(4) 0.0008(5)
C25 0.0119(5) 0.0421(8) 0.0248(6) 0.0161(6) -0.0024(5) 0.0005(5)
C26 0.0122(5) 0.0289(6) 0.0160(5) 0.0084(4) -0.0003(4) 0.0002(4)
C31 0.0111(5) 0.0132(5) 0.0172(5) 0.0027(4) 0.0010(4) 0.0018(4)
C32 0.0193(5) 0.0176(5) 0.0176(5) 0.0011(4) 0.0021(4) 0.0015(4)
C33 0.0252(6) 0.0256(6) 0.0176(6) 0.0048(5) 0.0048(5) 0.0046(5)
C34 0.0195(6) 0.0268(7) 0.0262(6) 0.0116(5) 0.0066(5) 0.0029(5)
C35 0.0157(5) 0.0209(6) 0.0305(7) 0.0079(5) 0.0011(5) -0.0038(4)
C36 0.0137(5) 0.0178(5) 0.0213(6) 0.0026(4) -0.0003(4) -0.0020(4)
C11 0.0135(5) 0.0130(5) 0.0153(5) -0.0001(4) -0.0013(4) -0.0026(4)
C12 0.0141(5) 0.0184(5) 0.0174(5) -0.0010(4) -0.0008(4) -0.0016(4)
C13 0.0155(5) 0.0228(6) 0.0245(6) 0.0002(5) -0.0053(4) -0.0015(5)
C14 0.0239(6) 0.0238(6) 0.0199(6) 0.0032(5) -0.0077(5) -0.0063(5)
C15 0.0263(6) 0.0249(6) 0.0148(5) 0.0011(4) -0.0001(5) -0.0076(5)
C16 0.0170(5) 0.0189(5) 0.0168(5) -0.0001(4) 0.0015(4) -0.0035(4)

loop_
_atom_type_symbol
_atom_type_description
_atom_type_scat_dispersion_real
_atom_type_scat_dispersion_imag
_atom_type_scat_source
C C 0.0033 0.0016 'International Tables Vol C Tables 4.2.6.8 and 6.1.1.4'
H H 0.0000 0.0000 'International Tables Vol C Tables 4.2.6.8 and 6.1.1.4'
N N 0.0061 0.0033 'International Tables Vol C Tables 4.2.6.8 and 6.1.1.4'
O O 0.0106 0.0060 'International Tables Vol C Tables 4.2.6.8 and 6.1.1.4'
P P 0.1023 0.0942 'International Tables Vol C Tables 4.2.6.8 and 6.1.1.4'

loop_
_geom_angle_atom_site_label_1
_geom_angle_atom_site_label_2
_geom_angle_atom_site_label_3
_geom_angle
N3 P5 C61 106.89(5)
N3 P5 C21 115.61(5)
C61 P5 C21 104.83(5)
N3 P5 C51 111.24(5)
C61 P5 C51 109.40(5)
C21 P5 C51 108.55(5)
N3 P4 C41 106.94(5)
N3 P4 C11 115.16(5)
C41 P4 C11 110.18(6)
N3 P4 C31 110.48(6)
C41 P4 C31 105.71(5)
C11 P4 C31 107.98(5)
O13 P3 O33 120.36(6)
O13 P3 O22 111.11(5)
O33 P3 O22 107.49(6)
O13 P3 O23 107.07(5)
O33 P3 O23 108.33(6)
O22 P3 O23 100.65(5)
O11 P1 O21 117.04(6)
O11 P1 O23 110.63(6)
O21 P1 O23 102.40(5)
O11 P1 N1 112.71(6)
O21 P1 N1 103.16(5)
O23 P1 N1 110.20(6)
O32 P2 O12 122.19(6)
O32 P2 O22 108.13(6)
O12 P2 O22 110.16(5)
O32 P2 O21 107.86(5)
O12 P2 O21 107.23(6)
O22 P2 O21 98.69(5)
P3 O22 P2 126.45(6)
P1 O23 P3 134.81(6)
P1 O21 P2 124.09(6)
P5 N3 P4 140.40(7)
C5 N2 C7 113.18(10)
C5 N2 H1 108.7(11)
C7 N2 H1 107.0(11)
C5 N2 H2 108.0(11)
C7 N2 H2 109.2(11)
H1 N2 H2 110.8(15)
C1 N1 C3 116.39(11)
C1 N1 P1 120.03(9)
C3 N1 P1 121.59(9)
N1 C1 C2 112.79(13)
N1 C1 H1A 109.0
C2 C1 H1A 109.0
N1 C1 H1B 109.0
C2 C1 H1B 109.0
H1A C1 H1B 107.8
C1 C2 H2A 109.5
C1 C2 H2B 109.5
H2A C2 H2B 109.5
C1 C2 H2C 109.5
H2A C2 H2C 109.5
H2B C2 H2C 109.5
N1 C3 C4 111.60(12)
N1 C3 H3A 109.3
C4 C3 H3A 109.3
N1 C3 H3B 109.3
C4 C3 H3B 109.3
H3A C3 H3B 108.0
C3 C4 H4A 109.5
C3 C4 H4B 109.5
H4A C4 H4B 109.5
C3 C4 H4C 109.5
H4A C4 H4C 109.5
H4B C4 H4C 109.5
N2 C5 C6 110.59(11)
N2 C5 H5A 109.5
C6 C5 H5A 109.5
N2 C5 H5B 109.5
C6 C5 H5B 109.5
H5A C5 H5B 108.1
C5 C6 H6A 109.5
C5 C6 H6B 109.5
H6A C6 H6B 109.5
C5 C6 H6C 109.5
H6A C6 H6C 109.5
H6B C6 H6C 109.5
N2 C7 C8 109.72(10)
N2 C7 H7A 109.7
C8 C7 H7A 109.7
N2 C7 H7B 109.7
C8 C7 H7B 109.7
H7A C7 H7B 108.2
C7 C8 H8A 109.5
C7 C8 H8B 109.5
H8A C8 H8B 109.5
C7 C8 H8C 109.5
H8A C8 H8C 109.5
H8B C8 H8C 109.5
C62 C61 C66 120.17(10)
C62 C61 P5 119.11(9)
C66 C61 P5 120.65(8)
C63 C62 C61 119.92(11)
C63 C62 H62 120.0
C61 C62 H62 120.0
C64 C63 C62 120.08(11)
C64 C63 H63 120.0
C62 C63 H63 120.0
C63 C64 C65 120.01(11)
C63 C64 H64 120.0
C65 C64 H64 120.0
C64 C65 C66 120.65(11)
C64 C65 H65 119.7
C66 C65 H65 119.7
C65 C66 C61 119.16(11)
C65 C66 H66 120.4
C61 C66 H66 120.4
C56 C51 C52 120.22(10)
C56 C51 P5 119.60(9)
C52 C51 P5 120.16(8)
C53 C52 C51 119.44(11)
C53 C52 H52 120.3
C51 C52 H52 120.3
C52 C53 C54 120.28(12)
C52 C53 H53 119.9
C54 C53 H53 119.9
C55 C54 C53 120.25(11)
C55 C54 H54 119.9
C53 C54 H54 119.9
C54 C55 C56 120.16(11)
C54 C55 H55 119.9
C56 C55 H55 119.9
C55 C56 C51 119.66(11)
C55 C56 H56 120.2
C51 C56 H56 120.2
C42 C41 C46 119.82(11)
C42 C41 P4 118.12(9)
C46 C41 P4 121.67(9)
C41 C42 C43 119.88(11)
C41 C42 H42 120.1
C43 C42 H42 120.1
C44 C43 C42 120.09(12)
C44 C43 H43 120.0
C42 C43 H43 120.0
C43 C44 C45 120.09(11)
C43 C44 H44 120.0
C45 C44 H44 120.0
C44 C45 C46 120.31(11)
C44 C45 H45 119.8
C46 C45 H45 119.8
C45 C46 C41 119.79(11)
C45 C46 H46 120.1
C41 C46 H46 120.1
C26 C21 C22 119.52(11)
C26 C21 P5 122.33(9)
C22 C21 P5 118.06(9)
C23 C22 C21 120.20(11)
C23 C22 H22 119.9
C21 C22 H22 119.9
C24 C23 C22 119.91(12)
C24 C23 H23 120.0
C22 C23 H23 120.0
C25 C24 C23 120.15(12)
C25 C24 H24 119.9
C23 C24 H24 119.9
C24 C25 C26 120.39(12)
C24 C25 H25 119.8
C26 C25 H25 119.8
C25 C26 C21 119.82(11)
C25 C26 H26 120.1
C21 C26 H26 120.1
C36 C31 C32 119.66(11)
C36 C31 P4 120.78(9)
C32 C31 P4 119.16(9)
C33 C32 C31 119.99(12)
C33 C32 H32 120.0
C31 C32 H32 120.0
C34 C33 C32 120.00(13)
C34 C33 H33 120.0
C32 C33 H33 120.0
C33 C34 C35 120.28(12)
C33 C34 H34 119.9
C35 C34 H34 119.9
C34 C35 C36 120.09(12)
C34 C35 H35 120.0
C36 C35 H35 120.0
C35 C36 C31 119.97(12)
C35 C36 H36 120.0
C31 C36 H36 120.0
C16 C11 C12 120.10(11)
C16 C11 P4 121.42(9)
C12 C11 P4 118.20(9)
C13 C12 C11 120.11(12)
C13 C12 H12 119.9
C11 C12 H12 119.9
C14 C13 C12 119.65(12)
C14 C13 H13 120.2
C12 C13 H13 120.2
C15 C14 C13 120.58(12)
C15 C14 H14 119.7
C13 C14 H14 119.7
C14 C15 C16 120.45(12)
C14 C15 H15 119.8
C16 C15 H15 119.8
C15 C16 C11 119.10(12)
C15 C16 H16 120.4
C11 C16 H16 120.4

loop_
_geom_bond_atom_site_label_1
_geom_bond_atom_site_label_2
_geom_bond_distance
P5 N3 1.5768(10)
P5 C61 1.8002(11)
P5 C21 1.8016(11)
P5 C51 1.8023(11)
P4 N3 1.5838(10)
P4 C41 1.7933(12)
P4 C11 1.7937(12)
P4 C31 1.8026(12)
P3 O13 1.4768(10)
P3 O33 1.4816(10)
P3 O22 1.6158(9)
P3 O23 1.6357(9)
P1 O11 1.4627(10)
P1 O21 1.5849(10)
P1 O23 1.5946(9)
P1 N1 1.6249(11)
P2 O32 1.4705(10)
P2 O12 1.4801(10)
P2 O22 1.6180(9)
P2 O21 1.6508(9)
N2 C5 1.4880(16)
N2 C7 1.4914(16)
N2 H1 0.925(14)
N2 H2 0.912(14)
N1 C1 1.4650(17)
N1 C3 1.4684(17)
C1 C2 1.518(2)
C1 H1A 0.9900
C1 H1B 0.9900
C2 H2A 0.9800
C2 H2B 0.9800
C2 H2C 0.9800
C3 C4 1.514(2)
C3 H3A 0.9900
C3 H3B 0.9900
C4 H4A 0.9800
C4 H4B 0.9800
C4 H4C 0.9800
C5 C6 1.515(2)
C5 H5A 0.9900
C5 H5B 0.9900
C6 H6A 0.9800
C6 H6B 0.9800
C6 H6C 0.9800
C7 C8 1.5130(19)
C7 H7A 0.9900
C7 H7B 0.9900
C8 H8A 0.9800
C8 H8B 0.9800
C8 H8C 0.9800
C61 C62 1.3980(15)
C61 C66 1.3997(16)
C62 C63 1.3905(16)
C62 H62 0.9500
C63 C64 1.3893(18)
C63 H63 0.9500
C64 C65 1.3896(18)
C64 H64 0.9500
C65 C66 1.3935(16)
C65 H65 0.9500
C66 H66 0.9500
C51 C56 1.4006(15)
C51 C52 1.4014(16)
C52 C53 1.3923(16)
C52 H52 0.9500
C53 C54 1.3935(18)
C53 H53 0.9500
C54 C55 1.3889(19)
C54 H54 0.9500
C55 C56 1.3929(17)
C55 H55 0.9500
C56 H56 0.9500
C41 C42 1.3947(16)
C41 C46 1.3989(16)
C42 C43 1.3948(17)
C42 H42 0.9500
C43 C44 1.3871(18)
C43 H43 0.9500
C44 C45 1.3885(18)
C44 H44 0.9500
C45 C46 1.3891(17)
C45 H45 0.9500
C46 H46 0.9500
C21 C26 1.3928(15)
C21 C22 1.3994(16)
C22 C23 1.3892(17)
C22 H22 0.9500
C23 C24 1.3877(19)
C23 H23 0.9500
C24 C25 1.3828(19)
C24 H24 0.9500
C25 C26 1.3928(17)
C25 H25 0.9500
C26 H26 0.9500
C31 C36 1.3974(16)
C31 C32 1.4010(17)
C32 C33 1.3948(18)
C32 H32 0.9500
C33 C34 1.389(2)
C33 H33 0.9500
C34 C35 1.390(2)
C34 H34 0.9500
C35 C36 1.3948(17)
C35 H35 0.9500
C36 H36 0.9500
C11 C16 1.3988(17)
C11 C12 1.4025(17)
C12 C13 1.3897(17)
C12 H12 0.9500
C13 C14 1.388(2)
C13 H13 0.9500
C14 C15 1.388(2)
C14 H14 0.9500
C15 C16 1.3961(18)
C15 H15 0.9500
C16 H16 0.9500
